data_4069997
loop_
_publ_author_name
'Kirillov, Evgueni'
'Roisnel, Thierry'
'Razavi, Abbas'
'Carpentier, Jean-Fran\,cois'

_publ_section_title
;
 Group 4 Post-metallocene Complexes Incorporating Tridentate
 Silyl-Substituted Bis(naphthoxy)pyridine and Bis(naphthoxy)thiophene
 Ligands: Probing Systems for &#x201C;Oscillating&#x201D; Olefin
 Polymerization Catalysis
;
_journal_issue 17
_journal_name_full Organometallics
_journal_page_first 5036
_journal_paper_doi 10.1021/om900550s
_journal_volume 28
_journal_year 2009
_chemical_compound_source 'synthesis as described'
_chemical_formula_moiety 'C51 H57 N O2 Si2 Zr'
_chemical_formula_sum 'C51 H57 N O2 Si2 Zr'
_chemical_formula_weight 863.38
_chemical_name_systematic
;
 ?
;
_space_group_IT_number 14
_symmetry_cell_setting monoclinic
_symmetry_Int_Tables_number 14
_symmetry_space_group_name_Hall '-P 2yn'
_symmetry_space_group_name_H-M 'P 1 21/n 1'
_atom_sites_solution_hydrogens geom
_atom_sites_solution_primary direct
_atom_sites_solution_secondary difmap
_audit_conform_dict_location ftp://ftp.iucr.org/pub/cif_core.dic
_audit_conform_dict_name cif_core.dic
_audit_conform_dict_version 2.4
_audit_creation_date 2009-03-05T17:58:05-00:00
_audit_creation_method 'WinGX routine CIF_UPDATE'
_cell_angle_alpha 90
_cell_angle_beta 100.641(12)
_cell_angle_gamma 90
_cell_formula_units_Z 4
_cell_length_a 12.881(3)
_cell_length_b 11.707(3)
_cell_length_c 30.696(7)
_cell_measurement_reflns_used 2447
_cell_measurement_temperature 100(2)
_cell_measurement_theta_max 24.73
_cell_measurement_theta_min 2.2
_cell_measurement_wavelength 0.71073
_cell_volume 4549.3(19)
_computing_cell_refinement 'Bruker SMART'
_computing_data_collection 'Bruker SAINT'
_computing_data_reduction 'Bruker SAINT'
_computing_molecular_graphics 'Ortep-3 for Windows (Farrugia, 1997)'
_computing_publication_material 'WinGX publication routines (Farrugia, 1999)'
_computing_structure_refinement 'SHELXL-97 (Sheldrick, 1997)'
_computing_structure_solution 'SIR97 (Altomare et al., 1999)'
_diffrn_ambient_temperature 100(2)
_diffrn_detector 'CCD plate'
_diffrn_measured_fraction_theta_full 0.977
_diffrn_measured_fraction_theta_max 0.977
_diffrn_measurement_device_type 'APEXII, Bruker-AXS'
_diffrn_measurement_method 'CCD rotation images, thin slices'
_diffrn_radiation_monochromator graphite
_diffrn_radiation_probe x-ray
_diffrn_radiation_type MoK\a
_diffrn_radiation_wavelength 0.71073
_diffrn_reflns_av_R_equivalents 0.1298
_diffrn_reflns_av_unetI/netI 0.1993
_diffrn_reflns_limit_h_max 7
_diffrn_reflns_limit_h_min -16
_diffrn_reflns_limit_k_max 15
_diffrn_reflns_limit_k_min -11
_diffrn_reflns_limit_l_max 39
_diffrn_reflns_limit_l_min -39
_diffrn_reflns_number 23476
_diffrn_reflns_theta_full 27.36
_diffrn_reflns_theta_max 27.36
_diffrn_reflns_theta_min 3.46
_exptl_absorpt_coefficient_mu 0.334
_exptl_absorpt_correction_T_max 0.990
_exptl_absorpt_correction_T_min 0.911
_exptl_absorpt_correction_type multi-scan
_exptl_absorpt_process_details
;
  [Sheldrick, G.M. (2002). SADABS Bruker AXS Inc., Madison, Wisconsin, USA]
;
_exptl_crystal_colour yellow
_exptl_crystal_density_diffrn 1.261
_exptl_crystal_density_method 'not measured'
_exptl_crystal_description plate
_exptl_crystal_F_000 1816
_exptl_crystal_size_max 0.24
_exptl_crystal_size_mid 0.11
_exptl_crystal_size_min 0.03
_refine_diff_density_max 2.058
_refine_diff_density_min -1.393
_refine_diff_density_rms 0.232
_refine_ls_extinction_coef 0.034(2)
_refine_ls_extinction_expression Fc^*^=kFc[1+0.001xFc^2^\l^3^/sin(2\q)]^-1/4^
_refine_ls_extinction_method SHELXL
_refine_ls_goodness_of_fit_ref 1.016
_refine_ls_hydrogen_treatment constr
_refine_ls_matrix_type full
_refine_ls_number_parameters 515
_refine_ls_number_reflns 10086
_refine_ls_number_restraints 0
_refine_ls_restrained_S_all 1.016
_refine_ls_R_factor_all 0.1614
_refine_ls_R_factor_gt 0.1022
_refine_ls_shift/su_max 0.006
_refine_ls_shift/su_mean 0
_refine_ls_structure_factor_coef Fsqd
_refine_ls_weighting_details 'calc w=1/[\s^2^(Fo^2^)+(0.1216P)^2^+0.5986P] where P=(Fo^2^+2Fc^2^)/3'
_refine_ls_weighting_scheme calc
_refine_ls_wR_factor_gt 0.2365
_refine_ls_wR_factor_ref 0.2734
_reflns_number_gt 5934
_reflns_number_total 10086
_reflns_threshold_expression >2sigma(I)
_cod_data_source_file om900550s_si_006.cif
_cod_data_source_block job
_cod_original_sg_symbol_H-M 'P 21/n'
_cod_database_code 4069997

loop_
_symmetry_equiv_pos_as_xyz
'x, y, z'
'-x+1/2, y+1/2, -z+1/2'
'-x, -y, -z'
'x-1/2, -y-1/2, z-1/2'

loop_
_atom_site_label
_atom_site_type_symbol
_atom_site_fract_x
_atom_site_fract_y
_atom_site_fract_z
_atom_site_U_iso_or_equiv
_atom_site_adp_type
_atom_site_occupancy
_atom_site_calc_flag
_atom_site_refinement_flags
Zr1 Zr 0.94743(5) 0.32667(5) 0.374529(19) 0.0191(2) Uani 1 d .
C1 C 0.9271(6) 0.4589(6) 0.3190(2) 0.0230(15) Uani 1 d .
H1A H 0.8789 0.5222 0.323 0.028 Uiso 1 calc R
H1B H 0.9947 0.4885 0.3126 0.028 Uiso 1 calc R
C2 C 0.8773(6) 0.3698(6) 0.2871(2) 0.0259(16) Uani 1 d .
C3 C 0.7711(6) 0.3356(6) 0.2853(2) 0.0254(16) Uani 1 d .
H3 H 0.7282 0.3758 0.3022 0.031 Uiso 1 calc R
C4 C 0.7285(6) 0.2428(6) 0.2589(2) 0.0315(18) Uani 1 d .
H4 H 0.6566 0.2221 0.2574 0.038 Uiso 1 calc R
C5 C 0.7905(7) 0.1819(7) 0.2351(2) 0.037(2) Uani 1 d .
H5 H 0.7619 0.118 0.2179 0.045 Uiso 1 calc R
C6 C 0.8957(7) 0.2138(7) 0.2364(2) 0.0321(18) Uani 1 d .
H6 H 0.9379 0.1728 0.2194 0.039 Uiso 1 calc R
C7 C 0.9387(6) 0.3055(6) 0.2624(2) 0.0306(18) Uani 1 d .
H7 H 1.0108 0.3252 0.2636 0.037 Uiso 1 calc R
C11 C 1.0573(6) 0.4314(6) 0.4261(2) 0.0227(15) Uani 1 d .
H11A H 1.1304 0.4383 0.4206 0.027 Uiso 1 calc R
H11B H 1.0285 0.5066 0.4327 0.027 Uiso 1 calc R
C12 C 1.0420(6) 0.3380(6) 0.4581(2) 0.0233(15) Uani 1 d .
C13 C 0.9623(6) 0.3452(6) 0.4838(2) 0.0267(16) Uani 1 d .
H13 H 0.9208 0.4127 0.4823 0.032 Uiso 1 calc R
C14 C 0.9421(6) 0.2565(7) 0.5113(2) 0.0303(18) Uani 1 d .
H14 H 0.8886 0.2646 0.5286 0.036 Uiso 1 calc R
C15 C 1.0010(7) 0.1550(6) 0.5133(2) 0.035(2) Uani 1 d .
H15 H 0.988 0.0943 0.5321 0.042 Uiso 1 calc R
C16 C 1.0786(7) 0.1444(6) 0.4875(2) 0.0310(18) Uani 1 d .
H16 H 1.1188 0.076 0.4886 0.037 Uiso 1 calc R
C17 C 1.0980(6) 0.2344(6) 0.4596(2) 0.0251(16) Uani 1 d .
H17 H 1.1497 0.2251 0.4415 0.03 Uiso 1 calc R
O21 O 1.0583(4) 0.2324(4) 0.35380(14) 0.0196(10) Uani 1 d .
C22 C 1.0949(5) 0.1248(5) 0.35325(18) 0.0166(13) Uani 1 d .
C23 C 1.2057(5) 0.1062(5) 0.35098(19) 0.0192(14) Uani 1 d .
Si2 Si 1.30151(16) 0.21943(17) 0.33674(6) 0.0236(5) Uani 1 d .
C24 C 1.2530(6) 0.3694(6) 0.3389(2) 0.0287(17) Uani 1 d .
H24A H 1.1872 0.3786 0.3173 0.043 Uiso 1 calc R
H24B H 1.3064 0.4223 0.3317 0.043 Uiso 1 calc R
H24C H 1.2401 0.3859 0.3687 0.043 Uiso 1 calc R
C25 C 1.4290(6) 0.2021(7) 0.3785(3) 0.036(2) Uani 1 d .
H25A H 1.4546 0.1235 0.3774 0.054 Uiso 1 calc R
H25B H 1.4159 0.2186 0.4083 0.054 Uiso 1 calc R
H25C H 1.4822 0.2551 0.3713 0.054 Uiso 1 calc R
C26 C 1.3250(7) 0.1909(7) 0.2777(2) 0.0313(17) Uani 1 d .
C27 C 1.3953(8) 0.2860(7) 0.2637(3) 0.042(2) Uani 1 d .
H27A H 1.4632 0.2876 0.2843 0.063 Uiso 1 calc R
H27B H 1.36 0.36 0.2643 0.063 Uiso 1 calc R
H27C H 1.4072 0.2706 0.2336 0.063 Uiso 1 calc R
C28 C 1.3815(8) 0.0741(8) 0.2744(3) 0.049(2) Uani 1 d .
H28A H 1.4499 0.0741 0.2947 0.074 Uiso 1 calc R
H28B H 1.3927 0.0628 0.2439 0.074 Uiso 1 calc R
H28C H 1.3375 0.0121 0.2824 0.074 Uiso 1 calc R
C29 C 1.2191(7) 0.1872(8) 0.2453(3) 0.044(2) Uani 1 d .
H29A H 1.1748 0.1266 0.2542 0.067 Uiso 1 calc R
H29B H 1.2317 0.1718 0.2153 0.067 Uiso 1 calc R
H29C H 1.1831 0.2609 0.2456 0.067 Uiso 1 calc R
C30 C 1.2421(6) -0.0047(6) 0.3558(2) 0.0244(15) Uani 1 d .
H30 H 1.3147 -0.0182 0.3553 0.029 Uiso 1 calc R
C31 C 1.1777(6) -0.0999(6) 0.3614(2) 0.0209(14) Uani 1 d .
C32 C 1.2224(6) -0.2131(6) 0.3679(2) 0.0295(17) Uani 1 d .
H32 H 1.2959 -0.2239 0.369 0.035 Uiso 1 calc R
C33 C 1.1604(6) -0.3040(6) 0.3725(2) 0.0254(16) Uani 1 d .
H33 H 1.1899 -0.3786 0.3756 0.031 Uiso 1 calc R
C34 C 1.0519(6) -0.2879(6) 0.3728(2) 0.0257(16) Uani 1 d .
H34 H 1.0093 -0.3519 0.3768 0.031 Uiso 1 calc R
C35 C 1.0069(6) -0.1816(6) 0.3673(2) 0.0255(15) Uani 1 d .
H35 H 0.9338 -0.1732 0.3679 0.031 Uiso 1 calc R
C36 C 1.0679(6) -0.0827(6) 0.36069(19) 0.0197(14) Uani 1 d .
C37 C 1.0271(5) 0.0323(6) 0.3554(2) 0.0204(14) Uani 1 d .
C38 C 0.9105(6) 0.0527(6) 0.3524(2) 0.0200(14) Uani 1 d .
C39 C 0.8397(6) -0.0172(6) 0.3243(2) 0.0232(15) Uani 1 d .
H39 H 0.8642 -0.0661 0.3036 0.028 Uiso 1 calc R
C40 C 0.7322(6) -0.0146(6) 0.3269(2) 0.0262(16) Uani 1 d .
H40 H 0.6824 -0.059 0.3073 0.031 Uiso 1 calc R
N41 N 0.8755(5) 0.1342(5) 0.37892(16) 0.0198(12) Uani 1 d .
O51 O 0.8063(4) 0.3661(4) 0.39024(14) 0.0217(10) Uani 1 d .
C52 C 0.7464(5) 0.3194(6) 0.4180(2) 0.0214(14) Uani 1 d .
C53 C 0.6970(6) 0.3926(6) 0.44564(19) 0.0216(15) Uani 1 d .
Si5 Si 0.68345(16) 0.55392(16) 0.43837(6) 0.0213(4) Uani 1 d .
C54 C 0.8008(6) 0.6263(6) 0.4232(2) 0.0274(16) Uani 1 d .
H54A H 0.8144 0.5951 0.3952 0.041 Uiso 1 calc R
H54B H 0.8626 0.6134 0.4466 0.041 Uiso 1 calc R
H54C H 0.7872 0.7085 0.4199 0.041 Uiso 1 calc R
C55 C 0.6586(6) 0.6155(6) 0.4924(2) 0.0259(16) Uani 1 d .
H55A H 0.5969 0.5782 0.5007 0.039 Uiso 1 calc R
H55B H 0.6455 0.6977 0.489 0.039 Uiso 1 calc R
H55C H 0.7206 0.6024 0.5157 0.039 Uiso 1 calc R
C56 C 0.5634(6) 0.5817(6) 0.3929(2) 0.0256(16) Uani 1 d .
C57 C 0.5574(6) 0.7110(6) 0.3815(2) 0.0305(17) Uani 1 d .
H57A H 0.6219 0.7343 0.3712 0.046 Uiso 1 calc R
H57B H 0.5503 0.7551 0.4079 0.046 Uiso 1 calc R
H57C H 0.496 0.7253 0.358 0.046 Uiso 1 calc R
C58 C 0.4614(6) 0.5472(6) 0.4089(2) 0.0264(16) Uani 1 d .
H58A H 0.4551 0.5913 0.4354 0.04 Uiso 1 calc R
H58B H 0.4638 0.4655 0.416 0.04 Uiso 1 calc R
H58C H 0.4004 0.5627 0.3855 0.04 Uiso 1 calc R
C59 C 0.5714(6) 0.5115(6) 0.3514(2) 0.0298(18) Uani 1 d .
H59A H 0.6362 0.5322 0.3408 0.045 Uiso 1 calc R
H59B H 0.5101 0.5276 0.3281 0.045 Uiso 1 calc R
H59C H 0.573 0.4299 0.3587 0.045 Uiso 1 calc R
C60 C 0.6507(6) 0.3395(6) 0.4778(2) 0.0260(16) Uani 1 d .
H60 H 0.6176 0.3861 0.4966 0.031 Uiso 1 calc R
C61 C 0.6503(6) 0.2176(6) 0.4841(2) 0.0224(15) Uani 1 d .
C62 C 0.6107(6) 0.1673(6) 0.5199(2) 0.0302(17) Uani 1 d .
H62 H 0.5814 0.2148 0.5396 0.036 Uiso 1 calc R
C63 C 0.6141(7) 0.0509(6) 0.5266(3) 0.0357(19) Uani 1 d .
H63 H 0.5895 0.0182 0.5511 0.043 Uiso 1 calc R
C64 C 0.6550(7) -0.0190(6) 0.4960(2) 0.0304(17) Uani 1 d .
H64 H 0.6572 -0.0994 0.5003 0.037 Uiso 1 calc R
C65 C 0.6915(6) 0.0258(6) 0.4603(2) 0.0265(16) Uani 1 d .
H65 H 0.7174 -0.024 0.4403 0.032 Uiso 1 calc R
C66 C 0.6910(6) 0.1458(6) 0.4528(2) 0.0250(16) Uani 1 d .
C67 C 0.7364(6) 0.2007(6) 0.4187(2) 0.0209(15) Uani 1 d .
C68 C 0.7741(5) 0.1282(5) 0.3842(2) 0.0185(14) Uani 1 d .
C69 C 0.6998(6) 0.0540(6) 0.3587(2) 0.0240(15) Uani 1 d .
H69 H 0.629 0.0512 0.3634 0.029 Uiso 1 calc R

loop_
_atom_site_aniso_label
_atom_site_aniso_U_11
_atom_site_aniso_U_22
_atom_site_aniso_U_33
_atom_site_aniso_U_23
_atom_site_aniso_U_13
_atom_site_aniso_U_12
Zr1 0.0260(4) 0.0152(4) 0.0160(3) -0.0005(2) 0.0040(2) 0.0009(3)
C1 0.025(4) 0.025(4) 0.018(3) 0.005(3) 0.003(3) 0.000(3)
C2 0.040(4) 0.022(4) 0.014(3) 0.008(3) 0.000(3) 0.000(3)
C3 0.035(4) 0.026(4) 0.016(3) 0.003(3) 0.004(3) -0.001(3)
C4 0.038(5) 0.034(4) 0.023(4) 0.003(3) 0.005(3) -0.006(4)
C5 0.053(5) 0.033(5) 0.022(4) -0.002(3) -0.002(3) -0.005(4)
C6 0.046(5) 0.035(4) 0.014(3) -0.010(3) 0.003(3) 0.007(4)
C7 0.035(4) 0.031(4) 0.024(4) 0.000(3) 0.000(3) 0.008(3)
C11 0.029(4) 0.014(3) 0.026(3) 0.003(3) 0.006(3) -0.005(3)
C12 0.028(4) 0.025(4) 0.014(3) -0.005(3) -0.004(3) -0.007(3)
C13 0.036(4) 0.024(4) 0.020(3) 0.002(3) 0.006(3) 0.002(3)
C14 0.035(4) 0.037(5) 0.018(3) 0.005(3) 0.003(3) -0.013(3)
C15 0.045(5) 0.026(4) 0.029(4) 0.009(3) -0.007(4) -0.007(4)
C16 0.046(5) 0.016(4) 0.028(4) 0.001(3) -0.002(3) -0.001(3)
C17 0.027(4) 0.029(4) 0.019(3) -0.006(3) 0.002(3) -0.003(3)
O21 0.024(3) 0.017(2) 0.017(2) -0.0019(17) 0.0002(18) 0.0029(19)
C22 0.025(4) 0.019(3) 0.007(3) -0.003(2) 0.007(2) 0.003(3)
C23 0.028(4) 0.017(3) 0.014(3) -0.005(2) 0.006(3) -0.002(3)
Si2 0.0288(11) 0.0186(10) 0.0234(10) -0.0001(7) 0.0055(8) -0.0009(8)
C24 0.034(4) 0.024(4) 0.028(4) -0.004(3) 0.007(3) -0.004(3)
C25 0.041(5) 0.025(4) 0.040(4) -0.001(3) 0.002(4) -0.003(3)
C26 0.039(5) 0.032(4) 0.026(4) -0.001(3) 0.013(3) -0.006(3)
C27 0.062(6) 0.038(5) 0.031(4) -0.001(3) 0.023(4) -0.017(4)
C28 0.063(7) 0.057(6) 0.032(4) -0.012(4) 0.018(4) 0.007(5)
C29 0.049(6) 0.059(6) 0.028(4) -0.004(4) 0.014(4) -0.011(4)
C30 0.026(4) 0.028(4) 0.019(3) -0.004(3) 0.003(3) 0.003(3)
C31 0.028(4) 0.016(3) 0.019(3) -0.002(2) 0.005(3) 0.003(3)
C32 0.026(4) 0.033(4) 0.026(4) -0.003(3) -0.005(3) 0.001(3)
C33 0.035(4) 0.015(4) 0.028(4) 0.000(3) 0.009(3) 0.002(3)
C34 0.029(4) 0.024(4) 0.027(4) 0.000(3) 0.013(3) -0.004(3)
C35 0.029(4) 0.024(4) 0.024(3) -0.003(3) 0.006(3) 0.002(3)
C36 0.028(4) 0.022(4) 0.011(3) 0.001(2) 0.008(3) 0.002(3)
C37 0.024(4) 0.022(4) 0.016(3) -0.006(2) 0.006(3) -0.003(3)
C38 0.026(4) 0.017(3) 0.015(3) -0.001(2) 0.002(3) 0.002(3)
C39 0.029(4) 0.027(4) 0.015(3) -0.006(3) 0.007(3) -0.002(3)
C40 0.033(4) 0.024(4) 0.020(3) -0.002(3) 0.001(3) -0.006(3)
N41 0.028(3) 0.017(3) 0.013(2) -0.001(2) 0.002(2) 0.004(2)
O51 0.029(3) 0.019(2) 0.017(2) 0.0002(18) 0.0042(19) -0.001(2)
C52 0.025(4) 0.021(4) 0.017(3) 0.001(3) 0.002(3) 0.000(3)
C53 0.029(4) 0.027(4) 0.007(3) 0.001(2) 0.002(3) 0.005(3)
Si5 0.0272(11) 0.0184(10) 0.0187(9) -0.0009(7) 0.0054(8) 0.0010(8)
C54 0.032(4) 0.022(4) 0.027(4) -0.001(3) 0.003(3) -0.007(3)
C55 0.029(4) 0.020(4) 0.028(4) -0.003(3) 0.004(3) 0.003(3)
C56 0.028(4) 0.025(4) 0.023(3) 0.002(3) 0.002(3) 0.009(3)
C57 0.034(4) 0.024(4) 0.031(4) 0.001(3) 0.000(3) 0.011(3)
C58 0.027(4) 0.026(4) 0.026(4) -0.003(3) 0.004(3) 0.003(3)
C59 0.043(5) 0.023(4) 0.021(3) 0.005(3) -0.001(3) -0.005(3)
C60 0.039(4) 0.018(4) 0.021(3) -0.002(3) 0.003(3) 0.004(3)
C61 0.034(4) 0.015(3) 0.018(3) 0.000(2) 0.002(3) -0.002(3)
C62 0.045(5) 0.029(4) 0.020(3) -0.001(3) 0.013(3) 0.002(4)
C63 0.055(5) 0.023(4) 0.033(4) 0.008(3) 0.018(4) -0.002(4)
C64 0.048(5) 0.015(4) 0.029(4) 0.003(3) 0.010(3) -0.003(3)
C65 0.032(4) 0.026(4) 0.024(3) -0.002(3) 0.012(3) 0.003(3)
C66 0.038(4) 0.018(4) 0.016(3) 0.003(2) -0.005(3) -0.005(3)
C67 0.027(4) 0.018(3) 0.016(3) 0.000(2) 0.001(3) -0.001(3)
C68 0.025(4) 0.015(3) 0.017(3) 0.002(2) 0.006(3) -0.006(3)
C69 0.023(4) 0.019(4) 0.027(4) -0.002(3) 0.000(3) -0.007(3)

loop_
_atom_type_symbol
_atom_type_description
_atom_type_scat_dispersion_real
_atom_type_scat_dispersion_imag
_atom_type_scat_source
C C 0.0033 0.0016 'International Tables Vol C Tables 4.2.6.8 and 6.1.1.4'
H H 0 0 'International Tables Vol C Tables 4.2.6.8 and 6.1.1.4'
N N 0.0061 0.0033 'International Tables Vol C Tables 4.2.6.8 and 6.1.1.4'
O O 0.0106 0.006 'International Tables Vol C Tables 4.2.6.8 and 6.1.1.4'
Si Si 0.0817 0.0704 'International Tables Vol C Tables 4.2.6.8 and 6.1.1.4'
Zr Zr -2.9673 0.5597 'International Tables Vol C Tables 4.2.6.8 and 6.1.1.4'

loop_
_geom_angle_atom_site_label_1
_geom_angle_atom_site_label_2
_geom_angle_atom_site_label_3
_geom_angle
O21 Zr1 O51 158.45(19)
O21 Zr1 C11 97.4(2)
O51 Zr1 C11 100.5(2)
O21 Zr1 C1 97.3(2)
O51 Zr1 C1 92.3(2)
C11 Zr1 C1 97.2(2)
O21 Zr1 N41 79.03(19)
O51 Zr1 N41 80.26(19)
C11 Zr1 N41 130.54(19)
C1 Zr1 N41 132.3(2)
C2 C1 Zr1 89.5(4)
C2 C1 H1A 113.7
Zr1 C1 H1A 113.7
C2 C1 H1B 113.7
Zr1 C1 H1B 113.7
H1A C1 H1B 111
C7 C2 C3 117.5(7)
C7 C2 C1 120.6(7)
C3 C2 C1 121.3(7)
C4 C3 C2 120.8(7)
C4 C3 H3 119.6
C2 C3 H3 119.6
C5 C4 C3 120.2(8)
C5 C4 H4 119.9
C3 C4 H4 119.9
C4 C5 C6 120.0(7)
C4 C5 H5 120
C6 C5 H5 120
C7 C6 C5 120.2(8)
C7 C6 H6 119.9
C5 C6 H6 119.9
C6 C7 C2 121.1(8)
C6 C7 H7 119.4
C2 C7 H7 119.4
C12 C11 Zr1 85.6(4)
C12 C11 H11A 114.4
Zr1 C11 H11A 114.4
C12 C11 H11B 114.4
Zr1 C11 H11B 114.4
H11A C11 H11B 111.5
C17 C12 C13 117.1(6)
C17 C12 C11 121.3(7)
C13 C12 C11 121.2(6)
C14 C13 C12 122.2(7)
C14 C13 H13 118.9
C12 C13 H13 118.9
C13 C14 C15 119.8(8)
C13 C14 H14 120.1
C15 C14 H14 120.1
C16 C15 C14 119.4(7)
C16 C15 H15 120.3
C14 C15 H15 120.3
C15 C16 C17 120.3(7)
C15 C16 H16 119.8
C17 C16 H16 119.8
C12 C17 C16 121.2(7)
C12 C17 H17 119.4
C16 C17 H17 119.4
C22 O21 Zr1 142.4(4)
O21 C22 C37 120.1(6)
O21 C22 C23 119.2(6)
C37 C22 C23 120.7(6)
C30 C23 C22 116.9(6)
C30 C23 Si2 117.1(5)
C22 C23 Si2 125.8(5)
C24 Si2 C25 109.3(3)
C24 Si2 C23 114.1(3)
C25 Si2 C23 106.6(3)
C24 Si2 C26 107.9(3)
C25 Si2 C26 110.6(4)
C23 Si2 C26 108.4(3)
Si2 C24 H24A 109.5
Si2 C24 H24B 109.5
H24A C24 H24B 109.5
Si2 C24 H24C 109.5
H24A C24 H24C 109.5
H24B C24 H24C 109.5
Si2 C25 H25A 109.5
Si2 C25 H25B 109.5
H25A C25 H25B 109.5
Si2 C25 H25C 109.5
H25A C25 H25C 109.5
H25B C25 H25C 109.5
C29 C26 C27 109.6(7)
C29 C26 C28 107.6(7)
C27 C26 C28 107.9(7)
C29 C26 Si2 110.0(6)
C27 C26 Si2 109.9(5)
C28 C26 Si2 111.8(5)
C26 C27 H27A 109.5
C26 C27 H27B 109.5
H27A C27 H27B 109.5
C26 C27 H27C 109.5
H27A C27 H27C 109.5
H27B C27 H27C 109.5
C26 C28 H28A 109.5
C26 C28 H28B 109.5
H28A C28 H28B 109.5
C26 C28 H28C 109.5
H28A C28 H28C 109.5
H28B C28 H28C 109.5
C26 C29 H29A 109.5
C26 C29 H29B 109.5
H29A C29 H29B 109.5
C26 C29 H29C 109.5
H29A C29 H29C 109.5
H29B C29 H29C 109.5
C23 C30 C31 123.9(7)
C23 C30 H30 118.1
C31 C30 H30 118.1
C30 C31 C36 119.3(6)
C30 C31 C32 120.7(7)
C36 C31 C32 120.0(6)
C33 C32 C31 120.6(7)
C33 C32 H32 119.7
C31 C32 H32 119.7
C32 C33 C34 120.0(7)
C32 C33 H33 120
C34 C33 H33 120
C35 C34 C33 121.2(7)
C35 C34 H34 119.4
C33 C34 H34 119.4
C34 C35 C36 121.3(7)
C34 C35 H35 119.3
C36 C35 H35 119.3
C31 C36 C35 116.9(6)
C31 C36 C37 118.2(6)
C35 C36 C37 124.9(7)
C22 C37 C36 120.7(6)
C22 C37 C38 119.8(6)
C36 C37 C38 119.5(6)
N41 C38 C39 121.4(6)
N41 C38 C37 120.2(6)
C39 C38 C37 118.3(6)
C38 C39 C40 119.4(6)
C38 C39 H39 120.3
C40 C39 H39 120.3
C69 C40 C39 118.8(6)
C69 C40 H40 120.6
C39 C40 H40 120.6
C68 N41 C38 117.6(6)
C68 N41 Zr1 116.1(4)
C38 N41 Zr1 115.7(5)
C52 O51 Zr1 134.0(4)
O51 C52 C67 118.3(6)
O51 C52 C53 119.6(6)
C67 C52 C53 122.1(6)
C60 C53 C52 116.6(6)
C60 C53 Si5 119.0(5)
C52 C53 Si5 124.3(5)
C54 Si5 C55 108.8(3)
C54 Si5 C53 114.7(3)
C55 Si5 C53 107.6(3)
C54 Si5 C56 108.9(3)
C55 Si5 C56 109.3(3)
C53 Si5 C56 107.4(3)
Si5 C54 H54A 109.5
Si5 C54 H54B 109.5
H54A C54 H54B 109.5
Si5 C54 H54C 109.5
H54A C54 H54C 109.5
H54B C54 H54C 109.5
Si5 C55 H55A 109.5
Si5 C55 H55B 109.5
H55A C55 H55B 109.5
Si5 C55 H55C 109.5
H55A C55 H55C 109.5
H55B C55 H55C 109.5
C59 C56 C58 108.4(6)
C59 C56 C57 109.9(6)
C58 C56 C57 108.6(6)
C59 C56 Si5 110.3(5)
C58 C56 Si5 110.3(5)
C57 C56 Si5 109.4(5)
C56 C57 H57A 109.5
C56 C57 H57B 109.5
H57A C57 H57B 109.5
C56 C57 H57C 109.5
H57A C57 H57C 109.5
H57B C57 H57C 109.5
C56 C58 H58A 109.5
C56 C58 H58B 109.5
H58A C58 H58B 109.5
C56 C58 H58C 109.5
H58A C58 H58C 109.5
H58B C58 H58C 109.5
C56 C59 H59A 109.5
C56 C59 H59B 109.5
H59A C59 H59B 109.5
C56 C59 H59C 109.5
H59A C59 H59C 109.5
H59B C59 H59C 109.5
C53 C60 C61 123.5(7)
C53 C60 H60 118.2
C61 C60 H60 118.2
C62 C61 C60 121.8(6)
C62 C61 C66 119.9(6)
C60 C61 C66 118.4(6)
C63 C62 C61 121.3(7)
C63 C62 H62 119.4
C61 C62 H62 119.4
C62 C63 C64 118.5(7)
C62 C63 H63 120.7
C64 C63 H63 120.7
C65 C64 C63 122.1(7)
C65 C64 H64 119
C63 C64 H64 119
C64 C65 C66 120.9(7)
C64 C65 H65 119.6
C66 C65 H65 119.6
C65 C66 C67 124.5(7)
C65 C66 C61 117.3(6)
C67 C66 C61 117.9(6)
C52 C67 C66 120.5(6)
C52 C67 C68 120.4(6)
C66 C67 C68 119.1(6)
N41 C68 C69 122.5(6)
N41 C68 C67 120.0(6)
C69 C68 C67 117.5(6)
C40 C69 C68 119.0(7)
C40 C69 H69 120.5
C68 C69 H69 120.5

loop_
_geom_bond_atom_site_label_1
_geom_bond_atom_site_label_2
_geom_bond_distance
Zr1 O21 2.000(5)
Zr1 O51 2.019(5)
Zr1 C11 2.277(6)
Zr1 C1 2.282(6)
Zr1 N41 2.449(6)
C1 C2 1.492(9)
C1 H1A 0.99
C1 H1B 0.99
C2 C7 1.410(11)
C2 C3 1.416(10)
C3 C4 1.406(10)
C3 H3 0.95
C4 C5 1.375(11)
C4 H4 0.95
C5 C6 1.399(12)
C5 H5 0.95
C6 C7 1.391(10)
C6 H6 0.95
C7 H7 0.95
C11 C12 1.507(9)
C11 H11A 0.99
C11 H11B 0.99
C12 C17 1.407(10)
C12 C13 1.408(10)
C13 C14 1.393(10)
C13 H13 0.95
C14 C15 1.405(11)
C14 H14 0.95
C15 C16 1.392(12)
C15 H15 0.95
C16 C17 1.409(10)
C16 H16 0.95
C17 H17 0.95
O21 C22 1.346(8)
C22 C37 1.400(9)
C22 C23 1.459(9)
C23 C30 1.380(9)
C23 Si2 1.915(7)
Si2 C24 1.868(7)
Si2 C25 1.898(8)
Si2 C26 1.919(8)
C24 H24A 0.98
C24 H24B 0.98
C24 H24C 0.98
C25 H25A 0.98
C25 H25B 0.98
C25 H25C 0.98
C26 C29 1.534(11)
C26 C27 1.546(10)
C26 C28 1.562(11)
C27 H27A 0.98
C27 H27B 0.98
C27 H27C 0.98
C28 H28A 0.98
C28 H28B 0.98
C28 H28C 0.98
C29 H29A 0.98
C29 H29B 0.98
C29 H29C 0.98
C30 C31 1.419(10)
C30 H30 0.95
C31 C36 1.425(10)
C31 C32 1.444(10)
C32 C33 1.353(10)
C32 H32 0.95
C33 C34 1.411(10)
C33 H33 0.95
C34 C35 1.370(10)
C34 H34 0.95
C35 C36 1.435(10)
C35 H35 0.95
C36 C37 1.444(9)
C37 C38 1.507(10)
C38 N41 1.383(8)
C38 C39 1.399(9)
C39 C40 1.403(10)
C39 H39 0.95
C40 C69 1.385(10)
C40 H40 0.95
N41 C68 1.348(9)
O51 C52 1.363(8)
C52 C67 1.396(9)
C52 C53 1.436(9)
C53 C60 1.390(10)
C53 Si5 1.906(7)
Si5 C54 1.866(8)
Si5 C55 1.890(7)
Si5 C56 1.909(7)
C54 H54A 0.98
C54 H54B 0.98
C54 H54C 0.98
C55 H55A 0.98
C55 H55B 0.98
C55 H55C 0.98
C56 C59 1.537(10)
C56 C58 1.539(10)
C56 C57 1.553(10)
C57 H57A 0.98
C57 H57B 0.98
C57 H57C 0.98
C58 H58A 0.98
C58 H58B 0.98
C58 H58C 0.98
C59 H59A 0.98
C59 H59B 0.98
C59 H59C 0.98
C60 C61 1.440(9)
C60 H60 0.95
C61 C62 1.422(10)
C61 C66 1.446(10)
C62 C63 1.376(10)
C62 H62 0.95
C63 C64 1.420(11)
C63 H63 0.95
C64 C65 1.373(10)
C64 H64 0.95
C65 C66 1.423(9)
C65 H65 0.95
C66 C67 1.442(10)
C67 C68 1.506(9)
C68 C69 1.416(9)
C69 H69 0.95

loop_
_geom_torsion_atom_site_label_1
_geom_torsion_atom_site_label_2
_geom_torsion_atom_site_label_3
_geom_torsion_atom_site_label_4
_geom_torsion
O21 Zr1 C1 C2 69.5(4)
O51 Zr1 C1 C2 -91.1(4)
C11 Zr1 C1 C2 168.0(5)
N41 Zr1 C1 C2 -12.3(6)
Zr1 C1 C2 C7 -93.0(6)
Zr1 C1 C2 C3 77.8(6)
C7 C2 C3 C4 -1.6(9)
C1 C2 C3 C4 -172.7(6)
C2 C3 C4 C5 1.7(10)
C3 C4 C5 C6 -1.6(11)
C4 C5 C6 C7 1.5(11)
C5 C6 C7 C2 -1.6(11)
C3 C2 C7 C6 1.6(10)
C1 C2 C7 C6 172.7(6)
O21 Zr1 C11 C12 -90.2(4)
O51 Zr1 C11 C12 77.8(4)
C1 Zr1 C11 C12 171.4(4)
N41 Zr1 C11 C12 -8.3(6)
Zr1 C11 C12 C17 79.7(6)
Zr1 C11 C12 C13 -92.5(6)
C17 C12 C13 C14 3.1(9)
C11 C12 C13 C14 175.6(6)
C12 C13 C14 C15 -1.3(10)
C13 C14 C15 C16 -0.3(10)
C14 C15 C16 C17 0.0(10)
C13 C12 C17 C16 -3.4(9)
C11 C12 C17 C16 -175.9(6)
C15 C16 C17 C12 1.9(10)
O51 Zr1 O21 C22 -33.2(8)
C11 Zr1 O21 C22 113.0(6)
C1 Zr1 O21 C22 -148.8(6)
N41 Zr1 O21 C22 -17.0(6)
Zr1 O21 C22 C37 26.3(9)
Zr1 O21 C22 C23 -152.9(5)
O21 C22 C23 C30 172.6(5)
C37 C22 C23 C30 -6.6(8)
O21 C22 C23 Si2 -13.4(8)
C37 C22 C23 Si2 167.4(5)
C30 C23 Si2 C24 -171.7(5)
C22 C23 Si2 C24 14.2(6)
C30 C23 Si2 C25 -51.0(6)
C22 C23 Si2 C25 135.0(5)
C30 C23 Si2 C26 68.0(5)
C22 C23 Si2 C26 -106.0(6)
C24 Si2 C26 C29 -69.1(6)
C25 Si2 C26 C29 171.4(5)
C23 Si2 C26 C29 55.0(6)
C24 Si2 C26 C27 51.7(7)
C25 Si2 C26 C27 -67.8(7)
C23 Si2 C26 C27 175.7(6)
C24 Si2 C26 C28 171.5(6)
C25 Si2 C26 C28 52.0(7)
C23 Si2 C26 C28 -64.5(7)
C22 C23 C30 C31 1.9(9)
Si2 C23 C30 C31 -172.7(5)
C23 C30 C31 C36 2.1(9)
C23 C30 C31 C32 -177.5(6)
C30 C31 C32 C33 -179.0(6)
C36 C31 C32 C33 1.4(10)
C31 C32 C33 C34 -2.6(10)
C32 C33 C34 C35 1.7(10)
C33 C34 C35 C36 0.6(10)
C30 C31 C36 C35 -178.9(6)
C32 C31 C36 C35 0.7(9)
C30 C31 C36 C37 -1.5(9)
C32 C31 C36 C37 178.2(6)
C34 C35 C36 C31 -1.7(9)
C34 C35 C36 C37 -178.9(6)
O21 C22 C37 C36 -171.8(5)
C23 C22 C37 C36 7.4(9)
O21 C22 C37 C38 7.9(8)
C23 C22 C37 C38 -172.9(5)
C31 C36 C37 C22 -3.2(9)
C35 C36 C37 C22 174.0(6)
C31 C36 C37 C38 177.1(5)
C35 C36 C37 C38 -5.7(9)
C22 C37 C38 N41 -50.0(9)
C36 C37 C38 N41 129.7(6)
C22 C37 C38 C39 133.9(6)
C36 C37 C38 C39 -46.4(9)
N41 C38 C39 C40 -7.8(10)
C37 C38 C39 C40 168.2(6)
C38 C39 C40 C69 -2.7(10)
C39 C38 N41 C68 13.9(9)
C37 C38 N41 C68 -162.1(6)
C39 C38 N41 Zr1 -129.5(6)
C37 C38 N41 Zr1 54.5(7)
O21 Zr1 N41 C68 -166.8(4)
O51 Zr1 N41 C68 7.2(4)
C11 Zr1 N41 C68 102.8(5)
C1 Zr1 N41 C68 -76.9(5)
O21 Zr1 N41 C38 -22.8(4)
O51 Zr1 N41 C38 151.2(4)
C11 Zr1 N41 C38 -113.3(5)
C1 Zr1 N41 C38 67.1(5)
O21 Zr1 O51 C52 55.4(8)
C11 Zr1 O51 C52 -90.5(5)
C1 Zr1 O51 C52 171.8(5)
N41 Zr1 O51 C52 39.2(5)
Zr1 O51 C52 C67 -43.0(8)
Zr1 O51 C52 C53 136.3(5)
O51 C52 C53 C60 -170.6(6)
C67 C52 C53 C60 8.7(9)
O51 C52 C53 Si5 13.7(8)
C67 C52 C53 Si5 -167.0(5)
C60 C53 Si5 C54 145.0(5)
C52 C53 Si5 C54 -39.3(6)
C60 C53 Si5 C55 23.9(6)
C52 C53 Si5 C55 -160.5(5)
C60 C53 Si5 C56 -93.7(6)
C52 C53 Si5 C56 81.9(6)
C54 Si5 C56 C59 73.1(6)
C55 Si5 C56 C59 -168.1(5)
C53 Si5 C56 C59 -51.7(6)
C54 Si5 C56 C58 -167.2(5)
C55 Si5 C56 C58 -48.4(6)
C53 Si5 C56 C58 68.0(5)
C54 Si5 C56 C57 -47.9(6)
C55 Si5 C56 C57 70.9(6)
C53 Si5 C56 C57 -172.7(5)
C52 C53 C60 C61 -0.1(10)
Si5 C53 C60 C61 175.8(5)
C53 C60 C61 C62 174.1(7)
C53 C60 C61 C66 -6.2(10)
C60 C61 C62 C63 -177.7(7)
C66 C61 C62 C63 2.6(11)
C61 C62 C63 C64 -2.0(12)
C62 C63 C64 C65 0.3(12)
C63 C64 C65 C66 0.9(12)
C64 C65 C66 C67 174.1(7)
C64 C65 C66 C61 -0.3(10)
C62 C61 C66 C65 -1.4(10)
C60 C61 C66 C65 178.9(6)
C62 C61 C66 C67 -176.2(6)
C60 C61 C66 C67 4.1(9)
O51 C52 C67 C66 168.5(6)
C53 C52 C67 C66 -10.8(10)
O51 C52 C67 C68 -10.7(9)
C53 C52 C67 C68 170.0(6)
C65 C66 C67 C52 -170.3(6)
C61 C66 C67 C52 4.0(9)
C65 C66 C67 C68 8.9(10)
C61 C66 C67 C68 -176.7(6)
C38 N41 C68 C69 -9.7(9)
Zr1 N41 C68 C69 133.6(5)
C38 N41 C68 C67 169.2(5)
Zr1 N41 C68 C67 -47.5(7)
C52 C67 C68 N41 57.4(9)
C66 C67 C68 N41 -121.8(7)
C52 C67 C68 C69 -123.6(7)
C66 C67 C68 C69 57.1(8)
C39 C40 C69 C68 6.8(10)
N41 C68 C69 C40 -0.5(10)
C67 C68 C69 C40 -179.5(6)
